data_7710792
loop_
_publ_author_name
'Palmese, Marco'
'P\'erez-Torrente, Jes\'us J.'
'Passarelli, Vincenzo'

_publ_section_title
;
 Cyclometalated iridium complexes based on monodentate aminophosphanes
;
_journal_name_full 'Dalton Transactions'
_journal_paper_doi 10.1039/D2DT02081E
_journal_year 2022
_chemical_formula_moiety 'C22 H26 N P Si'
_chemical_formula_sum 'C22 H26 N P Si'
_chemical_formula_weight 363.50
_space_group_crystal_system triclinic
_space_group_IT_number 2
_space_group_name_Hall '-P 1'
_space_group_name_H-M_alt 'P -1'
_atom_sites_solution_hydrogens geom
_atom_sites_solution_primary heavy
_atom_sites_solution_secondary difmap
_audit_creation_method SHELXL-2014/7
_audit_update_record
;
2022-06-13 deposited with the CCDC.	2022-07-25 downloaded from the CCDC.
;
_cell_angle_alpha 117.9100(10)
_cell_angle_beta 97.2470(10)
_cell_angle_gamma 95.1980(10)
_cell_formula_units_Z 2
_cell_length_a 8.6970(3)
_cell_length_b 11.2407(4)
_cell_length_c 11.9717(4)
_cell_measurement_reflns_used 9887
_cell_measurement_temperature 100(2)
_cell_measurement_theta_max 28.273
_cell_measurement_theta_min 3.171
_cell_volume 1010.91(6)
_computing_cell_refinement 'SAINT V8.40B (Bruker AXS, 2016) in APEX4'
_computing_data_collection 'SAINT V8.40B (Bruker AXS, 2016) in APEX4'
_computing_data_reduction 'SAINT V8.40B (Bruker AXS, 2016) in APEX4'
_computing_molecular_graphics 'ORTEP-3 (Farrugia, 2012)'
_computing_publication_material 'XCIF program, PLATON(Spek, 1998)'
_computing_structure_refinement 'SHELXL-2018/3 (Sheldrick, 2018)'
_computing_structure_solution 'SHELXS-2013 (Sheldrick, 2013)'
_diffrn_ambient_temperature 100(2)
_diffrn_measured_fraction_theta_full 0.997
_diffrn_measured_fraction_theta_max 0.998
_diffrn_measurement_device_type 'Bruker D8 VENTURE'
_diffrn_measurement_method '\w and \p scans'
_diffrn_radiation_type MoK\a
_diffrn_radiation_wavelength 0.71073
_diffrn_reflns_av_R_equivalents 0.0300
_diffrn_reflns_av_unetI/netI 0.0185
_diffrn_reflns_Laue_measured_fraction_full 0.997
_diffrn_reflns_Laue_measured_fraction_max 0.998
_diffrn_reflns_limit_h_max 11
_diffrn_reflns_limit_h_min -11
_diffrn_reflns_limit_k_max 13
_diffrn_reflns_limit_k_min -14
_diffrn_reflns_limit_l_max 15
_diffrn_reflns_limit_l_min -15
_diffrn_reflns_number 39891
_diffrn_reflns_point_group_measured_fraction_full 0.997
_diffrn_reflns_point_group_measured_fraction_max 0.998
_diffrn_reflns_theta_full 25.242
_diffrn_reflns_theta_max 28.276
_diffrn_reflns_theta_min 2.053
_diffrn_source 'Mo microsource'
_diffrn_standards_number 0
_exptl_absorpt_coefficient_mu 0.200
_exptl_absorpt_correction_T_max 0.7457
_exptl_absorpt_correction_T_min 0.7210
_exptl_absorpt_correction_type multi-scan
_exptl_absorpt_process_details
; 
 Multi-scan correction included in APEX4 package (Bruker AXS, 2017)
;
_exptl_crystal_colour colourless
_exptl_crystal_density_diffrn 1.194
_exptl_crystal_description prism
_exptl_crystal_F_000 388
_exptl_crystal_size_max 0.190
_exptl_crystal_size_mid 0.180
_exptl_crystal_size_min 0.120
_refine_diff_density_max 0.368
_refine_diff_density_min -0.261
_refine_diff_density_rms 0.047
_refine_ls_extinction_method none
_refine_ls_goodness_of_fit_ref 1.051
_refine_ls_hydrogen_treatment constr
_refine_ls_matrix_type full
_refine_ls_number_parameters 230
_refine_ls_number_reflns 4998
_refine_ls_number_restraints 0
_refine_ls_restrained_S_all 1.051
_refine_ls_R_factor_all 0.0344
_refine_ls_R_factor_gt 0.0327
_refine_ls_shift/su_max 0.000
_refine_ls_shift/su_mean 0.000
_refine_ls_structure_factor_coef Fsqd
_refine_ls_weighting_details 'w=1/[\s^2^(Fo^2^)+(0.0382P)^2^+0.5604P] where P=(Fo^2^+2Fc^2^)/3'
_refine_ls_weighting_scheme calc
_refine_ls_wR_factor_gt 0.0864
_refine_ls_wR_factor_ref 0.0876
_reflns_Friedel_coverage 0.000
_reflns_number_gt 4701
_reflns_number_total 4998
_reflns_threshold_expression 'I > 2\s(I)'
_cod_data_source_file d2dt02081e3.cif
_cod_data_source_block cmpd_SiMe3NP_VPX394v
_cod_original_cell_volume 1010.90(6)
_cod_database_code 7710792
_shelx_shelxl_version_number 2014/7
_shelx_space_group_comment
;
The symmetry employed for this shelxl refinement is uniquely defined
by the following loop, which should always be used as a source of
symmetry information in preference to the above space-group names.
They are only intended as comments.
;
_shelx_estimated_absorpt_t_min 0.963
_shelx_estimated_absorpt_t_max 0.976

loop_
_space_group_symop_operation_xyz
'x, y, z'
'-x, -y, -z'

loop_
_atom_site_label
_atom_site_type_symbol
_atom_site_fract_x
_atom_site_fract_y
_atom_site_fract_z
_atom_site_U_iso_or_equiv
_atom_site_adp_type
_atom_site_occupancy
_atom_site_site_symmetry_order
_atom_site_calc_flag
_atom_site_refinement_flags_posn
_atom_site_refinement_flags_adp
_atom_site_refinement_flags_occupancy
_atom_site_disorder_assembly
_atom_site_disorder_group
P P 0.49020(3) 0.40585(3) 0.81822(3) 0.01565(8) Uani 1 1 d . . . . .
Si Si 0.20127(4) 0.26974(3) 0.61664(3) 0.01895(9) Uani 1 1 d . . . . .
N N 0.40763(11) 0.30194(10) 0.65849(9) 0.01585(18) Uani 1 1 d . . . . .
C22 C 0.76160(18) 0.16673(15) 0.25099(13) 0.0305(3) Uani 1 1 d . . . . .
H22A H 0.8679 0.2206 0.2856 0.046 Uiso 1 1 calc R U . . .
H22B H 0.7078 0.1867 0.1863 0.046 Uiso 1 1 calc R U . . .
H22C H 0.7681 0.0692 0.2111 0.046 Uiso 1 1 calc R U . . .
C19 C 0.67080(14) 0.20306(12) 0.35869(11) 0.0201(2) Uani 1 1 d . . . . .
C20 C 0.57216(14) 0.29974(12) 0.38448(11) 0.0210(2) Uani 1 1 d . . . . .
H20 H 0.5626 0.3443 0.3339 0.025 Uiso 1 1 calc R U . . .
C21 C 0.48729(14) 0.33239(12) 0.48300(11) 0.0189(2) Uani 1 1 d . . . . .
H21 H 0.4213 0.3993 0.4992 0.023 Uiso 1 1 calc R U . . .
C16 C 0.49791(12) 0.26809(11) 0.55814(10) 0.0151(2) Uani 1 1 d . . . . .
C4 C 0.63055(13) 0.31024(11) 0.85284(10) 0.0163(2) Uani 1 1 d . . . . .
C5 C 0.58046(14) 0.17214(12) 0.81280(11) 0.0188(2) Uani 1 1 d . . . . .
H5 H 0.4806 0.1276 0.7584 0.023 Uiso 1 1 calc R U . . .
C6 C 0.67394(15) 0.09905(12) 0.85110(12) 0.0227(2) Uani 1 1 d . . . . .
H6 H 0.6392 0.0048 0.8213 0.027 Uiso 1 1 calc R U . . .
C7 C 0.81866(16) 0.16428(13) 0.93321(12) 0.0247(3) Uani 1 1 d . . . . .
H7 H 0.8827 0.1149 0.9603 0.030 Uiso 1 1 calc R U . . .
C13 C 0.79802(15) 0.77765(12) 0.84047(12) 0.0242(3) Uani 1 1 d . . . . .
H13 H 0.8578 0.8556 0.8453 0.029 Uiso 1 1 calc R U . . .
C14 C 0.82857(14) 0.64794(13) 0.76202(12) 0.0219(2) Uani 1 1 d . . . . .
H14 H 0.9090 0.6373 0.7129 0.026 Uiso 1 1 calc R U . . .
C15 C 0.74201(14) 0.53356(12) 0.75510(11) 0.0194(2) Uani 1 1 d . . . . .
H15 H 0.7657 0.4455 0.7032 0.023 Uiso 1 1 calc R U . . .
C10 C 0.62013(13) 0.54741(11) 0.82414(11) 0.0172(2) Uani 1 1 d . . . . .
C8 C 0.86913(15) 0.30156(13) 0.97535(12) 0.0238(2) Uani 1 1 d . . . . .
H8 H 0.9678 0.3463 1.0317 0.029 Uiso 1 1 calc R U . . .
C9 C 0.77607(14) 0.37425(12) 0.93557(11) 0.0197(2) Uani 1 1 d . . . . .
H9 H 0.8118 0.4683 0.9650 0.024 Uiso 1 1 calc R U . . .
C18 C 0.68115(14) 0.13950(12) 0.43453(11) 0.0193(2) Uani 1 1 d . . . . .
H18 H 0.7484 0.0736 0.4191 0.023 Uiso 1 1 calc R U . . .
C17 C 0.59545(13) 0.17020(11) 0.53233(11) 0.0172(2) Uani 1 1 d . . . . .
H17 H 0.6034 0.1243 0.5817 0.021 Uiso 1 1 calc R U . . .
C3 C 0.12078(16) 0.41896(15) 0.61915(16) 0.0342(3) Uani 1 1 d . . . . .
H3A H 0.1487 0.4970 0.7065 0.051 Uiso 1 1 calc R U . . .
H3B H 0.0060 0.3954 0.5926 0.051 Uiso 1 1 calc R U . . .
H3C H 0.1653 0.4429 0.5597 0.051 Uiso 1 1 calc R U . . .
C2 C 0.14773(15) 0.12145(13) 0.45076(12) 0.0250(3) Uani 1 1 d . . . . .
H2A H 0.1819 0.1485 0.3897 0.037 Uiso 1 1 calc R U . . .
H2B H 0.0334 0.0916 0.4281 0.037 Uiso 1 1 calc R U . . .
H2C H 0.1997 0.0463 0.4471 0.037 Uiso 1 1 calc R U . . .
C1 C 0.11873(16) 0.23010(15) 0.73375(13) 0.0307(3) Uani 1 1 d . . . . .
H1A H 0.1593 0.1514 0.7334 0.046 Uiso 1 1 calc R U . . .
H1B H 0.0037 0.2087 0.7094 0.046 Uiso 1 1 calc R U . . .
H1C H 0.1496 0.3094 0.8202 0.046 Uiso 1 1 calc R U . . .
C11 C 0.59063(16) 0.67860(12) 0.90237(11) 0.0221(2) Uani 1 1 d . . . . .
H11 H 0.5084 0.6898 0.9499 0.027 Uiso 1 1 calc R U . . .
C12 C 0.68022(17) 0.79307(12) 0.91157(12) 0.0260(3) Uani 1 1 d . . . . .
H12 H 0.6605 0.8818 0.9666 0.031 Uiso 1 1 calc R U . . .

loop_
_atom_site_aniso_label
_atom_site_aniso_U_11
_atom_site_aniso_U_22
_atom_site_aniso_U_33
_atom_site_aniso_U_23
_atom_site_aniso_U_13
_atom_site_aniso_U_12
P 0.01795(14) 0.01400(14) 0.01458(14) 0.00625(11) 0.00416(10) 0.00323(10)
Si 0.01437(15) 0.01777(16) 0.02225(17) 0.00734(13) 0.00498(12) 0.00299(11)
N 0.0146(4) 0.0170(4) 0.0145(4) 0.0063(4) 0.0034(3) 0.0031(3)
C22 0.0364(7) 0.0310(7) 0.0252(6) 0.0120(5) 0.0166(6) 0.0053(6)
C19 0.0197(5) 0.0203(5) 0.0156(5) 0.0056(4) 0.0041(4) -0.0010(4)
C20 0.0231(6) 0.0230(6) 0.0187(5) 0.0122(5) 0.0030(4) 0.0013(4)
C21 0.0184(5) 0.0195(5) 0.0200(5) 0.0106(4) 0.0028(4) 0.0041(4)
C16 0.0136(5) 0.0152(5) 0.0136(5) 0.0053(4) 0.0016(4) 0.0001(4)
C4 0.0199(5) 0.0162(5) 0.0137(5) 0.0076(4) 0.0048(4) 0.0035(4)
C5 0.0222(5) 0.0173(5) 0.0159(5) 0.0078(4) 0.0028(4) 0.0015(4)
C6 0.0314(6) 0.0175(5) 0.0210(6) 0.0108(5) 0.0048(5) 0.0045(5)
C7 0.0286(6) 0.0270(6) 0.0247(6) 0.0167(5) 0.0043(5) 0.0096(5)
C13 0.0281(6) 0.0177(5) 0.0259(6) 0.0130(5) -0.0035(5) -0.0022(5)
C14 0.0182(5) 0.0220(6) 0.0263(6) 0.0138(5) 0.0004(4) 0.0006(4)
C15 0.0184(5) 0.0164(5) 0.0216(5) 0.0084(4) 0.0011(4) 0.0023(4)
C10 0.0209(5) 0.0145(5) 0.0156(5) 0.0078(4) 0.0001(4) 0.0022(4)
C8 0.0226(6) 0.0275(6) 0.0217(6) 0.0137(5) 0.0000(4) 0.0025(5)
C9 0.0223(5) 0.0184(5) 0.0179(5) 0.0090(4) 0.0026(4) 0.0012(4)
C18 0.0179(5) 0.0179(5) 0.0191(5) 0.0062(4) 0.0050(4) 0.0038(4)
C17 0.0177(5) 0.0167(5) 0.0166(5) 0.0076(4) 0.0030(4) 0.0027(4)
C3 0.0219(6) 0.0282(7) 0.0520(9) 0.0178(6) 0.0082(6) 0.0107(5)
C2 0.0191(5) 0.0260(6) 0.0228(6) 0.0075(5) 0.0009(4) 0.0004(5)
C1 0.0265(6) 0.0298(7) 0.0282(7) 0.0077(5) 0.0118(5) -0.0033(5)
C11 0.0332(6) 0.0179(5) 0.0163(5) 0.0086(4) 0.0057(5) 0.0063(5)
C12 0.0411(7) 0.0143(5) 0.0203(6) 0.0074(4) 0.0027(5) 0.0049(5)

loop_
_atom_type_symbol
_atom_type_description
_atom_type_scat_dispersion_real
_atom_type_scat_dispersion_imag
_atom_type_scat_source
C C 0.0033 0.0016 'International Tables Vol C Tables 4.2.6.8 and 6.1.1.4'
H H 0.0000 0.0000 'International Tables Vol C Tables 4.2.6.8 and 6.1.1.4'
N N 0.0061 0.0033 'International Tables Vol C Tables 4.2.6.8 and 6.1.1.4'
Si Si 0.0817 0.0704 'International Tables Vol C Tables 4.2.6.8 and 6.1.1.4'
P P 0.1023 0.0942 'International Tables Vol C Tables 4.2.6.8 and 6.1.1.4'

loop_
_geom_angle_atom_site_label_1
_geom_angle_atom_site_label_2
_geom_angle_atom_site_label_3
_geom_angle
_geom_angle_site_symmetry_1
_geom_angle_site_symmetry_3
_geom_angle_publ_flag
N P C4 103.97(5) . . ?
N P C10 105.49(5) . . ?
C4 P C10 102.23(5) . . ?
N Si C1 108.85(6) . . ?
N Si C2 106.72(5) . . ?
C1 Si C2 111.20(6) . . ?
N Si C3 112.33(6) . . ?
C1 Si C3 108.32(7) . . ?
C2 Si C3 109.44(7) . . ?
C16 N P 122.30(7) . . ?
C16 N Si 118.88(7) . . ?
P N Si 117.22(5) . . ?
C19 C22 H22A 109.5 . . ?
C19 C22 H22B 109.5 . . ?
H22A C22 H22B 109.5 . . ?
C19 C22 H22C 109.5 . . ?
H22A C22 H22C 109.5 . . ?
H22B C22 H22C 109.5 . . ?
C20 C19 C18 117.73(10) . . ?
C20 C19 C22 121.13(11) . . ?
C18 C19 C22 121.14(11) . . ?
C19 C20 C21 121.17(11) . . ?
C19 C20 H20 119.4 . . ?
C21 C20 H20 119.4 . . ?
C20 C21 C16 120.76(11) . . ?
C20 C21 H21 119.6 . . ?
C16 C21 H21 119.6 . . ?
C21 C16 C17 118.51(10) . . ?
C21 C16 N 119.94(10) . . ?
C17 C16 N 121.55(10) . . ?
C9 C4 C5 118.23(10) . . ?
C9 C4 P 122.31(9) . . ?
C5 C4 P 118.58(9) . . ?
C6 C5 C4 121.22(11) . . ?
C6 C5 H5 119.4 . . ?
C4 C5 H5 119.4 . . ?
C5 C6 C7 119.77(11) . . ?
C5 C6 H6 120.1 . . ?
C7 C6 H6 120.1 . . ?
C8 C7 C6 119.77(11) . . ?
C8 C7 H7 120.1 . . ?
C6 C7 H7 120.1 . . ?
C12 C13 C14 119.82(11) . . ?
C12 C13 H13 120.1 . . ?
C14 C13 H13 120.1 . . ?
C13 C14 C15 120.32(12) . . ?
C13 C14 H14 119.8 . . ?
C15 C14 H14 119.8 . . ?
C14 C15 C10 120.44(11) . . ?
C14 C15 H15 119.8 . . ?
C10 C15 H15 119.8 . . ?
C11 C10 C15 118.50(11) . . ?
C11 C10 P 116.19(9) . . ?
C15 C10 P 125.29(9) . . ?
C7 C8 C9 120.37(11) . . ?
C7 C8 H8 119.8 . . ?
C9 C8 H8 119.8 . . ?
C8 C9 C4 120.62(11) . . ?
C8 C9 H9 119.7 . . ?
C4 C9 H9 119.7 . . ?
C17 C18 C19 121.60(11) . . ?
C17 C18 H18 119.2 . . ?
C19 C18 H18 119.2 . . ?
C18 C17 C16 120.23(11) . . ?
C18 C17 H17 119.9 . . ?
C16 C17 H17 119.9 . . ?
Si C3 H3A 109.5 . . ?
Si C3 H3B 109.5 . . ?
H3A C3 H3B 109.5 . . ?
Si C3 H3C 109.5 . . ?
H3A C3 H3C 109.5 . . ?
H3B C3 H3C 109.5 . . ?
Si C2 H2A 109.5 . . ?
Si C2 H2B 109.5 . . ?
H2A C2 H2B 109.5 . . ?
Si C2 H2C 109.5 . . ?
H2A C2 H2C 109.5 . . ?
H2B C2 H2C 109.5 . . ?
Si C1 H1A 109.5 . . ?
Si C1 H1B 109.5 . . ?
H1A C1 H1B 109.5 . . ?
Si C1 H1C 109.5 . . ?
H1A C1 H1C 109.5 . . ?
H1B C1 H1C 109.5 . . ?
C12 C11 C10 120.84(12) . . ?
C12 C11 H11 119.6 . . ?
C10 C11 H11 119.6 . . ?
C13 C12 C11 120.03(11) . . ?
C13 C12 H12 120.0 . . ?
C11 C12 H12 120.0 . . ?

loop_
_geom_bond_atom_site_label_1
_geom_bond_atom_site_label_2
_geom_bond_distance
_geom_bond_site_symmetry_2
_geom_bond_publ_flag
P N 1.7167(10) . ?
P C4 1.8286(12) . ?
P C10 1.8336(12) . ?
Si N 1.7574(10) . ?
Si C1 1.8602(14) . ?
Si C2 1.8617(13) . ?
Si C3 1.8642(14) . ?
N C16 1.4383(14) . ?
C22 C19 1.5084(16) . ?
C22 H22A 0.9800 . ?
C22 H22B 0.9800 . ?
C22 H22C 0.9800 . ?
C19 C20 1.3906(17) . ?
C19 C18 1.3932(17) . ?
C20 C21 1.3907(16) . ?
C20 H20 0.9500 . ?
C21 C16 1.3928(15) . ?
C21 H21 0.9500 . ?
C16 C17 1.3938(15) . ?
C4 C9 1.3972(16) . ?
C4 C5 1.3991(16) . ?
C5 C6 1.3878(16) . ?
C5 H5 0.9500 . ?
C6 C7 1.3907(18) . ?
C6 H6 0.9500 . ?
C7 C8 1.3860(18) . ?
C7 H7 0.9500 . ?
C13 C12 1.3850(19) . ?
C13 C14 1.3891(18) . ?
C13 H13 0.9500 . ?
C14 C15 1.3913(16) . ?
C14 H14 0.9500 . ?
C15 C10 1.4005(16) . ?
C15 H15 0.9500 . ?
C10 C11 1.3978(16) . ?
C8 C9 1.3915(17) . ?
C8 H8 0.9500 . ?
C9 H9 0.9500 . ?
C18 C17 1.3907(15) . ?
C18 H18 0.9500 . ?
C17 H17 0.9500 . ?
C3 H3A 0.9800 . ?
C3 H3B 0.9800 . ?
C3 H3C 0.9800 . ?
C2 H2A 0.9800 . ?
C2 H2B 0.9800 . ?
C2 H2C 0.9800 . ?
C1 H1A 0.9800 . ?
C1 H1B 0.9800 . ?
C1 H1C 0.9800 . ?
C11 C12 1.3925(18) . ?
C11 H11 0.9500 . ?
C12 H12 0.9500 . ?

loop_
_geom_torsion_atom_site_label_1
_geom_torsion_atom_site_label_2
_geom_torsion_atom_site_label_3
_geom_torsion_atom_site_label_4
_geom_torsion
_geom_torsion_site_symmetry_1
_geom_torsion_site_symmetry_2
_geom_torsion_site_symmetry_3
_geom_torsion_site_symmetry_4
_geom_torsion_publ_flag
C4 P N C16 -64.15(9) . . . . ?
C10 P N C16 43.03(10) . . . . ?
C4 P N Si 130.47(6) . . . . ?
C10 P N Si -122.34(6) . . . . ?
C1 Si N C16 149.10(9) . . . . ?
C2 Si N C16 29.00(10) . . . . ?
C3 Si N C16 -90.95(10) . . . . ?
C1 Si N P -45.00(8) . . . . ?
C2 Si N P -165.10(6) . . . . ?
C3 Si N P 74.95(8) . . . . ?
C18 C19 C20 C21 0.30(17) . . . . ?
C22 C19 C20 C21 179.41(11) . . . . ?
C19 C20 C21 C16 -0.51(18) . . . . ?
C20 C21 C16 C17 -0.04(17) . . . . ?
C20 C21 C16 N -179.18(10) . . . . ?
P N C16 C21 -102.97(11) . . . . ?
Si N C16 C21 62.18(13) . . . . ?
P N C16 C17 77.91(12) . . . . ?
Si N C16 C17 -116.94(10) . . . . ?
N P C4 C9 143.07(9) . . . . ?
C10 P C4 C9 33.47(10) . . . . ?
N P C4 C5 -47.87(10) . . . . ?
C10 P C4 C5 -157.48(9) . . . . ?
C9 C4 C5 C6 -1.66(17) . . . . ?
P C4 C5 C6 -171.17(9) . . . . ?
C4 C5 C6 C7 1.52(18) . . . . ?
C5 C6 C7 C8 -0.55(19) . . . . ?
C12 C13 C14 C15 -0.36(18) . . . . ?
C13 C14 C15 C10 1.85(18) . . . . ?
C14 C15 C10 C11 -1.66(17) . . . . ?
C14 C15 C10 P 176.83(9) . . . . ?
N P C10 C11 122.75(9) . . . . ?
C4 P C10 C11 -128.80(9) . . . . ?
N P C10 C15 -55.77(11) . . . . ?
C4 P C10 C15 52.67(11) . . . . ?
C6 C7 C8 C9 -0.23(19) . . . . ?
C7 C8 C9 C4 0.06(19) . . . . ?
C5 C4 C9 C8 0.86(17) . . . . ?
P C4 C9 C8 169.95(9) . . . . ?
C20 C19 C18 C17 0.45(17) . . . . ?
C22 C19 C18 C17 -178.65(11) . . . . ?
C19 C18 C17 C16 -1.00(17) . . . . ?
C21 C16 C17 C18 0.77(16) . . . . ?
N C16 C17 C18 179.90(10) . . . . ?
C15 C10 C11 C12 0.02(18) . . . . ?
P C10 C11 C12 -178.61(10) . . . . ?
C14 C13 C12 C11 -1.29(19) . . . . ?
C10 C11 C12 C13 1.46(19) . . . . ?
